data_4062363
loop_
_publ_author_name
'Dakternieks, Dainis'
'Duthie, Andrew'
'Smyth, Douglas R.'
'Stapleton, Clynton P. D.'
'Tiekink, Edward R. T.'

_publ_section_title
;
 Steric Control over Molecular Structure and Supramolecular Association
 Exerted by Tin- and Ligand-Bound Groups in Diorganotin Carboxylates
;
_journal_issue 22
_journal_name_full Organometallics
_journal_page_first 4599
_journal_page_last 4603
_journal_paper_doi 10.1021/om0340140
_journal_volume 22
_journal_year 2003
_chemical_formula_moiety 'C32 H34 N2 O4 Sn'
_chemical_formula_sum 'C32 H34 N2 O4 Sn'
_chemical_formula_weight 629.32
_space_group_IT_number 14
_symmetry_cell_setting monoclinic
_symmetry_space_group_name_Hall '-P 2yn'
_symmetry_space_group_name_H-M 'P 1 21/n 1'
_cell_angle_alpha 90
_cell_angle_beta 100.02(6)
_cell_angle_gamma 90
_cell_formula_units_Z 4
_cell_length_a 10.135(6)
_cell_length_b 15.315(2)
_cell_length_c 18.251(9)
_cell_measurement_temperature 173
_cell_volume 2790(2)
_diffrn_ambient_temperature 173
_exptl_crystal_density_diffrn 1.498
_cod_original_sg_symbol_H-M 'P 21/n'
_cod_database_code 4062363

loop_
_symmetry_equiv_pos_as_xyz
'  +x,  +y,  +z'
1/2-x,1/2+y,1/2-z
'  -x,  -y,  -z'
1/2+x,1/2-y,1/2+z

loop_
_atom_site_label
_atom_site_type_symbol
_atom_site_fract_x
_atom_site_fract_y
_atom_site_fract_z
_atom_site_U_iso_or_equiv
_atom_site_adp_type
_atom_site_occupancy
_atom_site_symmetry_multiplicity
_atom_site_calc_flag
_atom_site_refinement_flags
_atom_site_disorder_assembly
_atom_site_disorder_group
Sn Sn 0.000458(19) 0.158030(12) 0.177129(11) 0.01692(6) Uani 1 1 d . . .
O1 O 0.0794(2) 0.13535(14) 0.08028(11) 0.0244(5) Uani 1 1 d . . .
O2 O 0.0669(2) 0.09365(19) -0.03677(13) 0.0384(6) Uani 1 1 d . . .
O3 O 0.2061(2) 0.17205(14) 0.21873(11) 0.0236(5) Uani 1 1 d . . .
O4 O 0.3803(2) 0.18320(16) 0.31113(13) 0.0328(5) Uani 1 1 d . . .
N1 N -0.1911(2) 0.13607(16) 0.06406(13) 0.0200(5) Uani 1 1 d . . .
N2 N 0.0366(2) 0.17637(15) 0.31714(13) 0.0210(5) Uani 1 1 d . . .
C1 C 0.0143(3) 0.1132(2) 0.01564(16) 0.0239(6) Uani 1 1 d . . .
C2 C -0.1371(3) 0.11268(19) 0.00652(16) 0.0211(6) Uani 1 1 d . . .
C3 C -0.2142(3) 0.0885(2) -0.06252(17) 0.0299(7) Uani 1 1 d . . .
H3 H -0.1717 0.0727 -0.1030 0.036 Uiso 1 1 calc R . .
C4 C -0.3501(3) 0.0881(2) -0.07034(18) 0.0329(8) Uani 1 1 d . . .
H4 H -0.4030 0.0709 -0.1162 0.039 Uiso 1 1 calc R . .
C5 C -0.4121(3) 0.1130(2) -0.01074(18) 0.0278(7) Uani 1 1 d . . .
C6 C -0.5527(3) 0.1132(3) -0.0135(2) 0.0379(9) Uani 1 1 d . . .
H6 H -0.6100 0.0966 -0.0582 0.045 Uiso 1 1 calc R . .
C7 C -0.6070(3) 0.1365(2) 0.0466(2) 0.0407(9) Uani 1 1 d . . .
H7 H -0.7016 0.1367 0.0433 0.049 Uiso 1 1 calc R . .
C8 C -0.5242(3) 0.1603(3) 0.1138(2) 0.0377(8) Uani 1 1 d . . .
H8 H -0.5629 0.1759 0.1557 0.045 Uiso 1 1 calc R . .
C9 C -0.3879(3) 0.1610(2) 0.11859(18) 0.0288(7) Uani 1 1 d . . .
H9 H -0.3327 0.1778 0.1639 0.035 Uiso 1 1 calc R . .
C10 C -0.3282(3) 0.13703(19) 0.05720(17) 0.0223(6) Uani 1 1 d . . .
C11 C 0.2607(3) 0.17638(18) 0.28857(17) 0.0227(6) Uani 1 1 d . . .
C12 C 0.1660(3) 0.17110(19) 0.34401(16) 0.0225(6) Uani 1 1 d . . .
C13 C 0.2169(3) 0.1602(3) 0.41999(18) 0.0345(8) Uani 1 1 d . . .
H13 H 0.3107 0.1592 0.4377 0.041 Uiso 1 1 calc R . .
C14 C 0.1288(4) 0.1510(3) 0.46749(19) 0.0437(10) Uani 1 1 d . . .
H14 H 0.1614 0.1414 0.5189 0.052 Uiso 1 1 calc R . .
C15 C -0.0101(4) 0.1556(3) 0.44182(18) 0.0343(7) Uani 1 1 d . . .
C16 C -0.1094(4) 0.1460(3) 0.4878(2) 0.0508(11) Uani 1 1 d . . .
H16 H -0.0829 0.1334 0.5393 0.061 Uiso 1 1 calc R . .
C17 C -0.2408(4) 0.1546(3) 0.4590(2) 0.0502(10) Uani 1 1 d . . .
H17 H -0.3055 0.1482 0.4906 0.060 Uiso 1 1 calc R . .
C18 C -0.2836(4) 0.1728(2) 0.3832(2) 0.0373(8) Uani 1 1 d . . .
H18 H -0.3763 0.1801 0.3640 0.045 Uiso 1 1 calc R . .
C19 C -0.1913(3) 0.1800(2) 0.33713(18) 0.0284(7) Uani 1 1 d . . .
H19 H -0.2205 0.1916 0.2857 0.034 Uiso 1 1 calc R . .
C20 C -0.0538(3) 0.1706(2) 0.36477(16) 0.0233(6) Uani 1 1 d . . .
C21 C -0.0475(3) 0.29578(19) 0.16476(16) 0.0207(6) Uani 1 1 d . . .
H21 H -0.1453 0.3036 0.1651 0.025 Uiso 1 1 calc R . .
C22 C -0.0183(4) 0.3243(2) 0.08897(18) 0.0370(9) Uani 1 1 d . . .
H22A H -0.0761 0.2910 0.0493 0.044 Uiso 1 1 calc R . .
H22B H 0.0762 0.3110 0.0860 0.044 Uiso 1 1 calc R . .
C23 C -0.0436(5) 0.4219(2) 0.0765(2) 0.0497(11) Uani 1 1 d . . .
H23A H -0.0218 0.4386 0.0276 0.060 Uiso 1 1 calc R . .
H23B H -0.1398 0.4343 0.0755 0.060 Uiso 1 1 calc R . .
C24 C 0.0391(4) 0.4757(2) 0.13641(19) 0.0351(8) Uani 1 1 d . . .
H24A H 0.1354 0.4669 0.1352 0.042 Uiso 1 1 calc R . .
H24B H 0.0182 0.5384 0.1275 0.042 Uiso 1 1 calc R . .
C25 C 0.0094(4) 0.4495(2) 0.21137(19) 0.0338(8) Uani 1 1 d . . .
H25A H -0.0847 0.4644 0.2140 0.041 Uiso 1 1 calc R . .
H25B H 0.0680 0.4831 0.2505 0.041 Uiso 1 1 calc R . .
C26 C 0.0314(4) 0.3521(2) 0.22634(17) 0.0304(7) Uani 1 1 d . . .
H26A H 0.1280 0.3387 0.2308 0.036 Uiso 1 1 calc R . .
H26B H 0.0037 0.3372 0.2743 0.036 Uiso 1 1 calc R . .
C27 C -0.0320(3) 0.02153(19) 0.19740(16) 0.0211(6) Uani 1 1 d . . .
H27 H -0.0230 -0.0082 0.1497 0.025 Uiso 1 1 calc R . .
C28 C -0.1698(3) -0.0057(2) 0.21200(19) 0.0286(7) Uani 1 1 d . . .
H28A H -0.2402 0.0196 0.1734 0.034 Uiso 1 1 calc R . .
H28B H -0.1832 0.0166 0.2611 0.034 Uiso 1 1 calc R . .
C29 C -0.1808(3) -0.1051(2) 0.2107(2) 0.0322(8) Uani 1 1 d . . .
H29A H -0.2697 -0.1223 0.2214 0.039 Uiso 1 1 calc R . .
H29B H -0.1741 -0.1266 0.1603 0.039 Uiso 1 1 calc R . .
C30 C -0.0726(4) -0.1475(2) 0.26699(19) 0.0351(8) Uani 1 1 d . . .
H30A H -0.0795 -0.2118 0.2620 0.042 Uiso 1 1 calc R . .
H30B H -0.0857 -0.1318 0.3179 0.042 Uiso 1 1 calc R . .
C31 C 0.0656(4) -0.1184(2) 0.2558(2) 0.0363(8) Uani 1 1 d . . .
H31A H 0.0837 -0.1419 0.2080 0.044 Uiso 1 1 calc R . .
H31B H 0.1336 -0.1427 0.2962 0.044 Uiso 1 1 calc R . .
C32 C 0.0787(3) -0.0187(2) 0.2554(2) 0.0337(8) Uani 1 1 d . . .
H32A H 0.0726 0.0045 0.3053 0.040 Uiso 1 1 calc R . .
H32B H 0.1674 -0.0025 0.2438 0.040 Uiso 1 1 calc R . .

loop_
_atom_site_aniso_label
_atom_site_aniso_U_11
_atom_site_aniso_U_22
_atom_site_aniso_U_33
_atom_site_aniso_U_23
_atom_site_aniso_U_13
_atom_site_aniso_U_12
Sn 0.01673(9) 0.01687(9) 0.01732(9) 0.00002(9) 0.00339(6) -0.00013(9)
O1 0.0174(10) 0.0341(13) 0.0221(10) -0.0057(9) 0.0045(8) 0.0007(9)
O2 0.0286(12) 0.0639(18) 0.0252(12) -0.0125(12) 0.0116(10) -0.0030(12)
O3 0.0193(10) 0.0278(12) 0.0230(10) -0.0007(9) 0.0020(8) -0.0020(9)
O4 0.0204(11) 0.0350(14) 0.0395(14) 0.0055(11) -0.0044(10) -0.0032(10)
N1 0.0173(11) 0.0209(13) 0.0211(12) -0.0023(10) 0.0017(9) -0.0010(9)
N2 0.0223(12) 0.0167(13) 0.0227(12) -0.0005(10) 0.0005(10) 0.0009(9)
C1 0.0241(15) 0.0256(16) 0.0228(16) -0.0007(13) 0.0064(12) -0.0007(13)
C2 0.0248(15) 0.0191(15) 0.0191(14) -0.0016(12) 0.0028(12) 0.0004(12)
C3 0.0335(17) 0.0362(19) 0.0202(15) -0.0057(14) 0.0053(13) -0.0006(15)
C4 0.0347(18) 0.037(2) 0.0224(16) -0.0025(14) -0.0069(14) -0.0028(15)
C5 0.0219(15) 0.0268(17) 0.0323(18) -0.0022(14) -0.0019(13) -0.0005(13)
C6 0.0213(16) 0.042(2) 0.045(2) -0.0036(18) -0.0091(15) -0.0014(15)
C7 0.0193(16) 0.036(2) 0.066(3) -0.0071(18) 0.0051(16) -0.0002(14)
C8 0.0232(16) 0.0393(19) 0.054(2) -0.0090(19) 0.0161(15) 0.0018(16)
C9 0.0200(14) 0.0339(17) 0.0321(16) -0.0084(15) 0.0039(12) -0.0006(14)
C10 0.0177(13) 0.0201(16) 0.0281(16) -0.0008(12) 0.0010(12) 0.0005(11)
C11 0.0211(14) 0.0137(15) 0.0317(16) 0.0030(11) 0.0002(12) -0.0002(11)
C12 0.0260(14) 0.0169(15) 0.0223(14) -0.0023(11) -0.0026(12) 0.0016(12)
C13 0.0290(16) 0.045(2) 0.0249(15) -0.0020(16) -0.0074(13) 0.0055(17)
C14 0.044(2) 0.067(3) 0.0180(15) -0.0002(18) -0.0024(14) 0.011(2)
C15 0.0392(18) 0.0395(19) 0.0241(15) -0.0029(16) 0.0049(14) 0.0040(18)
C16 0.054(2) 0.080(3) 0.0213(17) 0.003(2) 0.0128(16) 0.010(2)
C17 0.047(2) 0.070(3) 0.039(2) -0.004(2) 0.0233(18) -0.002(2)
C18 0.0313(17) 0.043(2) 0.0393(19) -0.0065(17) 0.0109(15) 0.0018(16)
C19 0.0276(16) 0.0317(19) 0.0258(16) -0.0018(13) 0.0038(13) -0.0014(13)
C20 0.0265(15) 0.0214(16) 0.0218(14) -0.0040(12) 0.0040(12) 0.0006(12)
C21 0.0201(13) 0.0194(15) 0.0223(15) 0.0034(12) 0.0029(11) -0.0009(11)
C22 0.067(3) 0.0220(19) 0.0188(15) 0.0042(13) -0.0016(16) -0.0101(16)
C23 0.078(3) 0.028(2) 0.033(2) 0.0114(16) -0.018(2) -0.017(2)
C24 0.045(2) 0.0205(16) 0.0376(19) 0.0036(15) 0.0014(16) -0.0078(15)
C25 0.048(2) 0.0200(17) 0.0341(18) -0.0024(14) 0.0085(16) -0.0018(15)
C26 0.047(2) 0.0221(17) 0.0201(14) -0.0024(13) 0.0015(13) -0.0015(15)
C27 0.0241(14) 0.0141(14) 0.0256(15) -0.0034(12) 0.0059(12) -0.0034(12)
C28 0.0263(16) 0.0232(17) 0.0379(18) 0.0022(14) 0.0098(14) 0.0005(13)
C29 0.0296(17) 0.0235(17) 0.045(2) 0.0031(15) 0.0112(15) -0.0053(14)
C30 0.046(2) 0.0260(19) 0.0343(18) 0.0052(15) 0.0086(15) -0.0032(16)
C31 0.0351(19) 0.0212(17) 0.050(2) 0.0089(16) 0.0005(16) 0.0027(15)
C32 0.0313(17) 0.0194(16) 0.046(2) 0.0033(15) -0.0062(15) -0.0036(14)

loop_
_geom_bond_atom_site_label_1
_geom_bond_atom_site_label_2
_geom_bond_distance
_geom_bond_site_symmetry_2
_geom_bond_publ_flag
Sn O1 2.092(2) . ?
Sn O3 2.101(2) . ?
Sn C27 2.158(3) . ?
Sn C21 2.168(3) . ?
Sn N2 2.533(3) . ?
Sn N1 2.597(3) . ?
O1 C1 1.293(4) . ?
O2 C1 1.211(4) . ?
O3 C11 1.300(4) . ?
O4 C11 1.215(4) . ?
N1 C2 1.316(4) . ?
N1 C10 1.373(4) . ?
N2 C12 1.320(4) . ?
N2 C20 1.371(4) . ?
C1 C2 1.515(4) . ?
C2 C3 1.412(4) . ?
C3 C4 1.359(5) . ?
C4 C5 1.401(5) . ?
C5 C6 1.417(4) . ?
C5 C10 1.424(4) . ?
C6 C7 1.358(5) . ?
C7 C8 1.408(5) . ?
C8 C9 1.369(4) . ?
C9 C10 1.411(4) . ?
C11 C12 1.514(4) . ?
C12 C13 1.403(4) . ?
C13 C14 1.355(5) . ?
C14 C15 1.406(5) . ?
C15 C20 1.418(4) . ?
C15 C16 1.426(5) . ?
C16 C17 1.351(6) . ?
C17 C18 1.405(5) . ?
C18 C19 1.366(5) . ?
C19 C20 1.405(4) . ?
C21 C22 1.527(4) . ?
C21 C26 1.527(4) . ?
C22 C23 1.527(5) . ?
C23 C24 1.504(5) . ?
C24 C25 1.505(5) . ?
C25 C26 1.527(4) . ?
C27 C28 1.525(4) . ?
C27 C32 1.532(4) . ?
C28 C29 1.526(4) . ?
C29 C30 1.513(5) . ?
C30 C31 1.517(5) . ?
C31 C32 1.532(4) . ?
